data_1519801
loop_
_publ_author_name
'Spencer, John'
'Male, Louise'
'Hursthouse, Michael B.'

_publ_section_title
;
 C11H11N1O1
;
_journal_name_full 'Crystal Structure Report Archive'
_journal_page_first 348
_journal_year 2007
_chemical_formula_sum 'C11 H11 N O'
_chemical_formula_weight 173.21
_space_group_IT_number 2
_symmetry_cell_setting triclinic
_symmetry_space_group_name_Hall '-P 1'
_symmetry_space_group_name_H-M 'P -1'
_atom_sites_solution_hydrogens geom
_atom_sites_solution_primary direct
_atom_sites_solution_secondary difmap
_cell_angle_alpha 95.766(2)
_cell_angle_beta 107.842(2)
_cell_angle_gamma 96.617(2)
_cell_formula_units_Z 6
_cell_length_a 9.7504(3)
_cell_length_b 10.2281(3)
_cell_length_c 14.0530(5)
_cell_measurement_reflns_used 16164
_cell_measurement_temperature 120(2)
_cell_measurement_theta_max 27.48
_cell_measurement_theta_min 2.91
_cell_volume 1311.46(8)
_computing_cell_refinement 'DENZO (Otwinowski & Minor, 1997) & COLLECT (Hooft, R.W.W., 1998)'
_computing_data_collection 'COLLECT (Hooft, R.W.W., 1998)'
_computing_data_reduction 'DENZO (Otwinowski & Minor, 1997) & COLLECT (Hooft, R.W.W., 1998)'
_computing_molecular_graphics
;
PLATON/PLUTON (Spek, A. L., 1998) & 
Mercury (Macrae, C. F., Edgington, P. R., McCabe, P., Pidcock, E., 
Shields, G. P., Taylor, R., Towler, M. and van de Streek, J., 2006 
;
_computing_publication_material 'WinGX (Farrugia, 1999)'
_computing_structure_refinement 'SHELXL-97 (Sheldrick, 1997)'
_computing_structure_solution
;
Sir2004 (Burla, M.C., Caliandro, R., Camalli, M., Carrozzini, B., 
Cascarano, G., De Caro, L., Giacovazzo, C., Polidori, G. & Spagna, R., 
2004)
;
_diffrn_ambient_temperature 120(2)
_diffrn_measured_fraction_theta_full 0.991
_diffrn_measured_fraction_theta_max 0.991
_diffrn_measurement_device_type 'Bruker-Nonius APEX II CCD camera on \k-goniostat'
_diffrn_measurement_method '\f & \w scans'
_diffrn_radiation_monochromator '10cm confocal mirrors'
_diffrn_radiation_source 'Bruker-Nonius FR591 rotating anode'
_diffrn_radiation_type MoK\a
_diffrn_radiation_wavelength 0.71073
_diffrn_reflns_av_R_equivalents 0.0592
_diffrn_reflns_av_sigmaI/netI 0.0674
_diffrn_reflns_limit_h_max 12
_diffrn_reflns_limit_h_min -12
_diffrn_reflns_limit_k_max 13
_diffrn_reflns_limit_k_min -12
_diffrn_reflns_limit_l_max 18
_diffrn_reflns_limit_l_min -18
_diffrn_reflns_number 21390
_diffrn_reflns_theta_full 27.48
_diffrn_reflns_theta_max 27.48
_diffrn_reflns_theta_min 2.95
_exptl_absorpt_coefficient_mu 0.085
_exptl_absorpt_correction_T_max 0.9966
_exptl_absorpt_correction_T_min 0.9750
_exptl_absorpt_correction_type multi-scan
_exptl_absorpt_process_details 'SADABS 2007/2 (Sheldrick, G.M., 2007)'
_exptl_crystal_colour 'Pale Orange'
_exptl_crystal_density_diffrn 1.316
_exptl_crystal_density_method 'not measured'
_exptl_crystal_description Plate
_exptl_crystal_F_000 552
_exptl_crystal_size_max 0.30
_exptl_crystal_size_mid 0.08
_exptl_crystal_size_min 0.04
_refine_diff_density_max 0.356
_refine_diff_density_min -0.312
_refine_diff_density_rms 0.063
_refine_ls_extinction_method none
_refine_ls_goodness_of_fit_ref 1.078
_refine_ls_hydrogen_treatment constr
_refine_ls_matrix_type full
_refine_ls_number_parameters 358
_refine_ls_number_reflns 5972
_refine_ls_number_restraints 0
_refine_ls_restrained_S_all 1.078
_refine_ls_R_factor_all 0.1204
_refine_ls_R_factor_gt 0.0788
_refine_ls_shift/su_max 0.000
_refine_ls_shift/su_mean 0.000
_refine_ls_structure_factor_coef Fsqd
_refine_ls_weighting_details 'calc w=1/[\s^2^(Fo^2^)+(0.0214P)^2^+2.3310P] where P=(Fo^2^+2Fc^2^)/3'
_refine_ls_weighting_scheme calc
_refine_ls_wR_factor_gt 0.1445
_refine_ls_wR_factor_ref 0.1681
_reflns_number_gt 4122
_reflns_number_total 5972
_reflns_threshold_expression >2sigma(I)
_cod_data_source_file eCrystal-348.cif
_cod_data_source_block 2007src1054
_cod_depositor_comments
;
Citation :
Spencer, John and Male, Louise and Hursthouse, Michael B. (2007) 
University of Southampton, Crystal Structure Report Archive. 
(doi:10.5258/ecrystals/348)

More at:
http://ecrystals.chem.soton.ac.uk/348/

The following automatic conversions were performed:

'_symmetry_cell_setting' value 'Triclinic' changed to 'triclinic'
according to the built-in table from CIF Core dictionary named
'cif_core.dic' version 2.4.1 from 2010-06-29.

'_exptl_absorpt_correction_type' value 'Multi-scan' changed to
'multi-scan' according to the built-in table from CIF Core dictionary
named 'cif_core.dic' version 2.4.1 from 2010-06-29.

Automatic conversion script
Id: cif_fix_values 3392 2015-05-12 13:50:21Z andrius 
;
_cod_database_code 1519801

loop_
_symmetry_equiv_pos_as_xyz
'x, y, z'
'-x, -y, -z'

loop_
_atom_site_label
_atom_site_type_symbol
_atom_site_fract_x
_atom_site_fract_y
_atom_site_fract_z
_atom_site_U_iso_or_equiv
_atom_site_adp_type
_atom_site_occupancy
_atom_site_symmetry_multiplicity
_atom_site_calc_flag
_atom_site_refinement_flags
_atom_site_disorder_assembly
_atom_site_disorder_group
C1 C 0.9147(3) 0.0015(2) 0.3484(2) 0.0191(5) Uani 1 1 d . . .
C2 C 0.8145(3) 0.0030(2) 0.24248(19) 0.0185(5) Uani 1 1 d . . .
C3 C 0.6692(3) 0.0080(2) 0.25253(19) 0.0185(5) Uani 1 1 d . . .
C4 C 0.6851(3) 0.0091(2) 0.3554(2) 0.0198(6) Uani 1 1 d . . .
C5 C 0.5695(3) 0.0098(3) 0.3926(2) 0.0250(6) Uani 1 1 d . . .
H5 H 0.5836 0.0113 0.4626 0.030 Uiso 1 1 calc R . .
C6 C 0.4314(3) 0.0084(3) 0.3239(2) 0.0277(6) Uani 1 1 d . . .
H6 H 0.3497 0.0088 0.3471 0.033 Uiso 1 1 calc R . .
C7 C 0.4125(3) 0.0065(3) 0.2220(2) 0.0266(6) Uani 1 1 d . . .
H7 H 0.3175 0.0049 0.1762 0.032 Uiso 1 1 calc R . .
C8 C 0.5304(3) 0.0068(3) 0.1855(2) 0.0240(6) Uani 1 1 d . . .
H8 H 0.5159 0.0062 0.1154 0.029 Uiso 1 1 calc R . .
C9 C 0.8559(3) 0.0002(2) 0.1591(2) 0.0214(6) Uani 1 1 d . . .
C10 C 0.7509(3) 0.0086(3) 0.0571(2) 0.0263(6) Uani 1 1 d . . .
H10A H 0.6692 -0.0646 0.0396 0.040 Uiso 1 1 calc R . .
H10B H 0.8008 0.0021 0.0064 0.040 Uiso 1 1 calc R . .
H10C H 0.7140 0.0936 0.0587 0.040 Uiso 1 1 calc R . .
C11 C 1.0083(3) -0.0114(3) 0.1595(2) 0.0293(7) Uani 1 1 d . . .
H11A H 1.0706 -0.0132 0.2288 0.044 Uiso 1 1 calc R . .
H11B H 1.0465 0.0650 0.1333 0.044 Uiso 1 1 calc R . .
H11C H 1.0072 -0.0937 0.1168 0.044 Uiso 1 1 calc R . .
N1 N 0.8302(2) 0.0067(2) 0.40969(17) 0.0210(5) Uani 1 1 d . . .
H1 H 0.8635 0.0083 0.4756 0.025 Uiso 1 1 calc R . .
O1 O 1.0469(2) -0.00082(18) 0.37839(14) 0.0229(4) Uani 1 1 d . . .
C101 C 1.1804(3) 0.3134(2) 0.67501(19) 0.0190(5) Uani 1 1 d . . .
C102 C 1.0822(3) 0.3172(2) 0.5693(2) 0.0193(5) Uani 1 1 d . . .
C103 C 0.9363(3) 0.3213(2) 0.57864(19) 0.0192(6) Uani 1 1 d . . .
C104 C 0.9502(3) 0.3190(2) 0.6811(2) 0.0212(6) Uani 1 1 d . . .
C105 C 0.8340(3) 0.3202(3) 0.7174(2) 0.0257(6) Uani 1 1 d . . .
H105 H 0.8472 0.3190 0.7871 0.031 Uiso 1 1 calc R . .
C106 C 0.6973(3) 0.3231(3) 0.6493(2) 0.0280(6) Uani 1 1 d . . .
H106 H 0.6155 0.3240 0.6724 0.034 Uiso 1 1 calc R . .
C107 C 0.6796(3) 0.3249(3) 0.5477(2) 0.0291(6) Uani 1 1 d . . .
H107 H 0.5854 0.3269 0.5019 0.035 Uiso 1 1 calc R . .
C108 C 0.7983(3) 0.3238(3) 0.5115(2) 0.0268(6) Uani 1 1 d . . .
H108 H 0.7848 0.3247 0.4417 0.032 Uiso 1 1 calc R . .
C109 C 1.1276(3) 0.3190(2) 0.4874(2) 0.0213(6) Uani 1 1 d . . .
C110 C 1.0276(3) 0.3347(3) 0.3856(2) 0.0314(7) Uani 1 1 d . . .
H11D H 0.9703 0.2482 0.3516 0.047 Uiso 1 1 calc R . .
H11E H 1.0855 0.3687 0.3448 0.047 Uiso 1 1 calc R . .
H11F H 0.9618 0.3973 0.3937 0.047 Uiso 1 1 calc R . .
C111 C 1.2798(3) 0.3054(3) 0.4896(2) 0.0290(7) Uani 1 1 d . . .
H11G H 1.3339 0.2812 0.5549 0.043 Uiso 1 1 calc R . .
H11H H 1.3284 0.3901 0.4802 0.043 Uiso 1 1 calc R . .
H11I H 1.2766 0.2360 0.4353 0.043 Uiso 1 1 calc R . .
N101 N 1.0952(2) 0.3153(2) 0.73532(17) 0.0216(5) Uani 1 1 d . . .
H101 H 1.1277 0.3143 0.8009 0.026 Uiso 1 1 calc R . .
O101 O 1.3130(2) 0.31170(18) 0.70609(14) 0.0242(4) Uani 1 1 d . . .
C201 C 0.3470(3) 0.3250(2) -0.0211(2) 0.0202(6) Uani 1 1 d . . .
C202 C 0.4479(3) 0.3417(2) 0.0863(2) 0.0194(5) Uani 1 1 d . . .
C203 C 0.5959(3) 0.3479(2) 0.0787(2) 0.0200(6) Uani 1 1 d . . .
C204 C 0.5804(3) 0.3330(2) -0.0249(2) 0.0202(6) Uani 1 1 d . . .
C205 C 0.6974(3) 0.3345(3) -0.0603(2) 0.0243(6) Uani 1 1 d . . .
H205 H 0.6835 0.3230 -0.1307 0.029 Uiso 1 1 calc R . .
C206 C 0.8367(3) 0.3533(3) 0.0099(2) 0.0258(6) Uani 1 1 d . . .
H206 H 0.9194 0.3558 -0.0125 0.031 Uiso 1 1 calc R . .
C207 C 0.8552(3) 0.3686(3) 0.1127(2) 0.0279(6) Uani 1 1 d . . .
H207 H 0.9509 0.3813 0.1598 0.033 Uiso 1 1 calc R . .
C208 C 0.7363(3) 0.3658(3) 0.1479(2) 0.0246(6) Uani 1 1 d . . .
H208 H 0.7506 0.3759 0.2183 0.030 Uiso 1 1 calc R . .
C209 C 0.4052(3) 0.3485(2) 0.1693(2) 0.0204(6) Uani 1 1 d . . .
C210 C 0.5128(3) 0.3655(3) 0.2744(2) 0.0283(6) Uani 1 1 d . . .
H21A H 0.5684 0.2911 0.2811 0.043 Uiso 1 1 calc R . .
H21B H 0.4603 0.3674 0.3237 0.043 Uiso 1 1 calc R . .
H21C H 0.5797 0.4492 0.2867 0.043 Uiso 1 1 calc R . .
C211 C 0.2486(3) 0.3408(3) 0.1650(2) 0.0288(6) Uani 1 1 d . . .
H21D H 0.1857 0.3261 0.0944 0.043 Uiso 1 1 calc R . .
H21E H 0.2346 0.4243 0.1990 0.043 Uiso 1 1 calc R . .
H21F H 0.2232 0.2670 0.1990 0.043 Uiso 1 1 calc R . .
N201 N 0.4328(2) 0.3184(2) -0.08114(17) 0.0212(5) Uani 1 1 d . . .
H201 H 0.3992 0.3063 -0.1476 0.025 Uiso 1 1 calc R . .
O201 O 0.2127(2) 0.31515(18) -0.05334(14) 0.0236(4) Uani 1 1 d . . .

loop_
_atom_site_aniso_label
_atom_site_aniso_U_11
_atom_site_aniso_U_22
_atom_site_aniso_U_33
_atom_site_aniso_U_23
_atom_site_aniso_U_13
_atom_site_aniso_U_12
C1 0.0227(16) 0.0159(12) 0.0172(13) 0.0009(9) 0.0047(12) 0.0025(10)
C2 0.0196(14) 0.0179(12) 0.0153(13) 0.0031(9) 0.0013(11) 0.0030(10)
C3 0.0204(15) 0.0188(12) 0.0145(13) 0.0026(9) 0.0030(11) 0.0038(10)
C4 0.0190(15) 0.0206(12) 0.0172(13) 0.0026(10) 0.0020(11) 0.0028(10)
C5 0.0243(16) 0.0324(15) 0.0173(14) 0.0026(11) 0.0061(12) 0.0020(11)
C6 0.0214(16) 0.0337(15) 0.0275(16) 0.0041(12) 0.0065(13) 0.0061(12)
C7 0.0165(15) 0.0352(15) 0.0226(15) 0.0037(12) -0.0017(12) 0.0046(11)
C8 0.0241(16) 0.0306(14) 0.0142(13) 0.0026(10) 0.0009(12) 0.0067(11)
C9 0.0229(15) 0.0187(12) 0.0206(14) 0.0022(10) 0.0050(12) 0.0013(10)
C10 0.0279(17) 0.0350(15) 0.0145(14) 0.0050(11) 0.0036(13) 0.0060(12)
C11 0.0231(16) 0.0440(17) 0.0203(15) 0.0054(12) 0.0065(13) 0.0032(13)
N1 0.0183(12) 0.0288(12) 0.0128(11) 0.0038(9) 0.0004(10) 0.0034(9)
O1 0.0204(11) 0.0277(10) 0.0184(10) 0.0043(7) 0.0024(9) 0.0041(8)
C101 0.0228(15) 0.0174(12) 0.0156(13) 0.0033(9) 0.0045(12) 0.0018(10)
C102 0.0210(15) 0.0185(12) 0.0169(13) 0.0038(9) 0.0035(11) 0.0036(10)
C103 0.0211(15) 0.0177(12) 0.0184(14) 0.0027(10) 0.0055(12) 0.0035(10)
C104 0.0222(15) 0.0212(12) 0.0176(14) 0.0025(10) 0.0025(12) 0.0040(10)
C105 0.0250(16) 0.0336(15) 0.0195(14) 0.0037(11) 0.0078(13) 0.0065(12)
C106 0.0244(16) 0.0354(16) 0.0251(16) 0.0032(12) 0.0097(13) 0.0045(12)
C107 0.0236(16) 0.0343(16) 0.0265(16) 0.0046(12) 0.0034(13) 0.0054(12)
C108 0.0256(17) 0.0320(15) 0.0205(15) 0.0035(11) 0.0042(13) 0.0048(12)
C109 0.0240(15) 0.0208(13) 0.0184(14) 0.0033(10) 0.0052(12) 0.0051(11)
C110 0.0361(19) 0.0384(16) 0.0184(15) 0.0061(12) 0.0061(14) 0.0067(13)
C111 0.0301(17) 0.0365(16) 0.0239(16) 0.0078(12) 0.0121(14) 0.0072(13)
N101 0.0196(13) 0.0301(12) 0.0140(11) 0.0048(9) 0.0026(10) 0.0053(9)
O101 0.0180(11) 0.0323(10) 0.0204(10) 0.0040(8) 0.0031(8) 0.0054(8)
C201 0.0246(16) 0.0179(12) 0.0177(14) 0.0028(10) 0.0061(12) 0.0027(10)
C202 0.0199(14) 0.0176(12) 0.0180(14) 0.0025(10) 0.0023(11) 0.0033(10)
C203 0.0212(15) 0.0186(12) 0.0179(14) 0.0021(10) 0.0037(12) 0.0015(10)
C204 0.0221(15) 0.0192(12) 0.0199(14) 0.0045(10) 0.0062(12) 0.0054(10)
C205 0.0264(17) 0.0290(14) 0.0187(14) 0.0066(11) 0.0079(13) 0.0046(11)
C206 0.0211(16) 0.0299(14) 0.0282(16) 0.0052(11) 0.0105(13) 0.0031(11)
C207 0.0209(16) 0.0313(15) 0.0280(16) 0.0037(12) 0.0035(13) 0.0021(12)
C208 0.0268(16) 0.0274(14) 0.0174(14) 0.0025(10) 0.0041(12) 0.0047(11)
C209 0.0240(15) 0.0177(12) 0.0181(13) 0.0021(9) 0.0057(12) 0.0011(10)
C210 0.0246(16) 0.0399(16) 0.0159(14) 0.0026(11) 0.0020(12) -0.0002(12)
C211 0.0259(17) 0.0395(16) 0.0203(15) 0.0011(12) 0.0082(13) 0.0024(12)
N201 0.0201(13) 0.0276(12) 0.0146(11) 0.0043(9) 0.0027(10) 0.0055(9)
O201 0.0169(11) 0.0314(10) 0.0201(10) 0.0038(8) 0.0024(8) 0.0045(8)

loop_
_atom_type_symbol
_atom_type_description
_atom_type_scat_dispersion_real
_atom_type_scat_dispersion_imag
_atom_type_scat_source
C C 0.0033 0.0016 'International Tables Vol C Tables 4.2.6.8 and 6.1.1.4'
H H 0.0000 0.0000 'International Tables Vol C Tables 4.2.6.8 and 6.1.1.4'
N N 0.0061 0.0033 'International Tables Vol C Tables 4.2.6.8 and 6.1.1.4'
O O 0.0106 0.0060 'International Tables Vol C Tables 4.2.6.8 and 6.1.1.4'

loop_
_geom_angle_atom_site_label_1
_geom_angle_atom_site_label_2
_geom_angle_atom_site_label_3
_geom_angle
_geom_angle_site_symmetry_1
_geom_angle_site_symmetry_3
O1 C1 N1 124.2(2) . .
O1 C1 C2 129.4(2) . .
N1 C1 C2 106.4(2) . .
C9 C2 C3 129.6(2) . .
C9 C2 C1 125.2(2) . .
C3 C2 C1 105.3(2) . .
C8 C3 C4 118.2(2) . .
C8 C3 C2 134.9(2) . .
C4 C3 C2 106.8(2) . .
C5 C4 N1 127.3(2) . .
C5 C4 C3 123.0(3) . .
N1 C4 C3 109.8(2) . .
C4 C5 C6 117.7(3) . .
C4 C5 H5 121.1 . .
C6 C5 H5 121.1 . .
C7 C6 C5 120.5(3) . .
C7 C6 H6 119.8 . .
C5 C6 H6 119.8 . .
C6 C7 C8 121.2(3) . .
C6 C7 H7 119.4 . .
C8 C7 H7 119.4 . .
C3 C8 C7 119.4(3) . .
C3 C8 H8 120.3 . .
C7 C8 H8 120.3 . .
C2 C9 C11 123.7(3) . .
C2 C9 C10 121.9(3) . .
C11 C9 C10 114.4(2) . .
C9 C10 H10A 109.5 . .
C9 C10 H10B 109.5 . .
H10A C10 H10B 109.5 . .
C9 C10 H10C 109.5 . .
H10A C10 H10C 109.5 . .
H10B C10 H10C 109.5 . .
C9 C11 H11A 109.5 . .
C9 C11 H11B 109.5 . .
H11A C11 H11B 109.5 . .
C9 C11 H11C 109.5 . .
H11A C11 H11C 109.5 . .
H11B C11 H11C 109.5 . .
C1 N1 C4 111.7(2) . .
C1 N1 H1 124.1 . .
C4 N1 H1 124.1 . .
O101 C101 N101 123.8(2) . .
O101 C101 C102 129.5(2) . .
N101 C101 C102 106.7(2) . .
C109 C102 C103 130.4(3) . .
C109 C102 C101 124.5(2) . .
C103 C102 C101 105.1(2) . .
C108 C103 C104 118.0(2) . .
C108 C103 C102 135.0(2) . .
C104 C103 C102 107.0(2) . .
C105 C104 N101 127.7(3) . .
C105 C104 C103 123.0(3) . .
N101 C104 C103 109.3(2) . .
C104 C105 C106 118.2(3) . .
C104 C105 H105 120.9 . .
C106 C105 H105 120.9 . .
C107 C106 C105 120.4(3) . .
C107 C106 H106 119.8 . .
C105 C106 H106 119.8 . .
C106 C107 C108 121.0(3) . .
C106 C107 H107 119.5 . .
C108 C107 H107 119.5 . .
C103 C108 C107 119.4(3) . .
C103 C108 H108 120.3 . .
C107 C108 H108 120.3 . .
C102 C109 C111 123.7(3) . .
C102 C109 C110 122.2(3) . .
C111 C109 C110 114.1(2) . .
C109 C110 H11D 109.5 . .
C109 C110 H11E 109.5 . .
H11D C110 H11E 109.5 . .
C109 C110 H11F 109.5 . .
H11D C110 H11F 109.5 . .
H11E C110 H11F 109.5 . .
C109 C111 H11G 109.5 . .
C109 C111 H11H 109.5 . .
H11G C111 H11H 109.5 . .
C109 C111 H11I 109.5 . .
H11G C111 H11I 109.5 . .
H11H C111 H11I 109.5 . .
C101 N101 C104 112.0(2) . .
C101 N101 H101 124.0 . .
C104 N101 H101 124.0 . .
O201 C201 N201 124.0(2) . .
O201 C201 C202 129.6(2) . .
N201 C201 C202 106.4(2) . .
C209 C202 C203 129.5(3) . .
C209 C202 C201 125.1(2) . .
C203 C202 C201 105.4(2) . .
C208 C203 C204 118.2(2) . .
C208 C203 C202 135.0(2) . .
C204 C203 C202 106.8(2) . .
C205 C204 N201 127.9(2) . .
C205 C204 C203 122.8(3) . .
N201 C204 C203 109.3(2) . .
C204 C205 C206 118.2(3) . .
C204 C205 H205 120.9 . .
C206 C205 H205 120.9 . .
C207 C206 C205 120.2(3) . .
C207 C206 H206 119.9 . .
C205 C206 H206 119.9 . .
C206 C207 C208 121.3(3) . .
C206 C207 H207 119.4 . .
C208 C207 H207 119.4 . .
C207 C208 C203 119.4(3) . .
C207 C208 H208 120.3 . .
C203 C208 H208 120.3 . .
C202 C209 C211 123.4(3) . .
C202 C209 C210 122.0(3) . .
C211 C209 C210 114.6(2) . .
C209 C210 H21A 109.5 . .
C209 C210 H21B 109.5 . .
H21A C210 H21B 109.5 . .
C209 C210 H21C 109.5 . .
H21A C210 H21C 109.5 . .
H21B C210 H21C 109.5 . .
C209 C211 H21D 109.5 . .
C209 C211 H21E 109.5 . .
H21D C211 H21E 109.5 . .
C209 C211 H21F 109.5 . .
H21D C211 H21F 109.5 . .
H21E C211 H21F 109.5 . .
C201 N201 C204 112.0(2) . .
C201 N201 H201 124.0 . .
C204 N201 H201 124.0 . .

loop_
_geom_bond_atom_site_label_1
_geom_bond_atom_site_label_2
_geom_bond_distance
_geom_bond_site_symmetry_2
C1 O1 1.232(3) .
C1 N1 1.363(3) .
C1 C2 1.512(4) .
C2 C9 1.351(4) .
C2 C3 1.472(4) .
C3 C8 1.390(4) .
C3 C4 1.404(3) .
C4 C5 1.381(4) .
C4 N1 1.391(3) .
C5 C6 1.393(4) .
C5 H5 0.9500 .
C6 C7 1.384(4) .
C6 H6 0.9500 .
C7 C8 1.395(4) .
C7 H7 0.9500 .
C8 H8 0.9500 .
C9 C11 1.502(4) .
C9 C10 1.502(4) .
C10 H10A 0.9800 .
C10 H10B 0.9800 .
C10 H10C 0.9800 .
C11 H11A 0.9800 .
C11 H11B 0.9800 .
C11 H11C 0.9800 .
N1 H1 0.8800 .
C101 O101 1.234(3) .
C101 N101 1.357(3) .
C101 C102 1.508(4) .
C102 C109 1.355(4) .
C102 C103 1.473(4) .
C103 C108 1.391(4) .
C103 C104 1.407(4) .
C104 C105 1.378(4) .
C104 N101 1.393(3) .
C105 C106 1.388(4) .
C105 H105 0.9500 .
C106 C107 1.386(4) .
C106 H106 0.9500 .
C107 C108 1.401(4) .
C107 H107 0.9500 .
C108 H108 0.9500 .
C109 C111 1.497(4) .
C109 C110 1.500(4) .
C110 H11D 0.9800 .
C110 H11E 0.9800 .
C110 H11F 0.9800 .
C111 H11G 0.9800 .
C111 H11H 0.9800 .
C111 H11I 0.9800 .
N101 H101 0.8800 .
C201 O201 1.235(3) .
C201 N201 1.360(3) .
C201 C202 1.509(4) .
C202 C209 1.351(4) .
C202 C203 1.474(4) .
C203 C208 1.394(4) .
C203 C204 1.408(4) .
C204 C205 1.376(4) .
C204 N201 1.396(3) .
C205 C206 1.390(4) .
C205 H205 0.9500 .
C206 C207 1.390(4) .
C206 H206 0.9500 .
C207 C208 1.391(4) .
C207 H207 0.9500 .
C208 H208 0.9500 .
C209 C211 1.502(4) .
C209 C210 1.507(4) .
C210 H21A 0.9800 .
C210 H21B 0.9800 .
C210 H21C 0.9800 .
C211 H21D 0.9800 .
C211 H21E 0.9800 .
C211 H21F 0.9800 .
N201 H201 0.8800 .

loop_
_geom_hbond_atom_site_label_D
_geom_hbond_atom_site_label_H
_geom_hbond_atom_site_label_A
_geom_hbond_distance_DH
_geom_hbond_distance_HA
_geom_hbond_distance_DA
_geom_hbond_angle_DHA
_geom_hbond_site_symmetry_A
N1 H1 O1 0.88 1.98 2.859(3) 174.2 2_756
N101 H101 O201 0.88 1.96 2.837(3) 176.3 1_656
N201 H201 O101 0.88 1.98 2.848(3) 169.5 1_454
